data_7115008
loop_
_publ_author_name
'Fern\'andez, Francisco J.'
'Blacque, Olivier'
'Alfonso, Montserrat'
'Berke, Heinz'

_publ_section_title
;
 A facile and new type of route to the redox-active rigid-rod complex
 [{Mn(dmpe)2(C&#xE007;CH)}2(\m-C4)][PF6] via Mn--C2&#x02D9; radical
 coupling
;
_journal_issue 14
_journal_name_full 'Chemical Communications'
_journal_page_first 1266
_journal_paper_doi 10.1039/b102396a
_journal_year 2001
_chemical_formula_sum 'C32 H66 F6 Mn2 P9'
_chemical_formula_weight 953.46
_chemical_name_systematic
; 
Trans,trans-bis(bis-(1,2-bisdimethylphosphinoethane)acetylide-
manganese)-mu-1,3-butadiyne hexafluorophosphate 
;
_space_group_IT_number 120
_symmetry_cell_setting tetragonal
_symmetry_space_group_name_Hall 'I -4 -2c'
_symmetry_space_group_name_H-M 'I -4 c 2'
_atom_sites_solution_hydrogens geom
_atom_sites_solution_primary direct
_atom_sites_solution_secondary difmap
_audit_creation_method SHELXL-97
_cell_angle_alpha 90.00
_cell_angle_beta 90.00
_cell_angle_gamma 90.00
_cell_formula_units_Z 4
_cell_length_a 16.1403(9)
_cell_length_b 16.1403(9)
_cell_length_c 18.1409(14)
_cell_measurement_reflns_used 8000
_cell_measurement_temperature 183(2)
_cell_measurement_theta_max 26.15
_cell_measurement_theta_min 1.90
_cell_volume 4725.9(5)
_computing_cell_refinement 'Stoe IPDS software'
_computing_data_collection 'Stoe IPDS software'
_computing_data_reduction 'XRED (Stoe & Cie, 1999)'
_computing_molecular_graphics 'PLATON97 (Spek, 1997)'
_computing_publication_material 'SHELXL-97 (Sheldrick, 1997)'
_computing_structure_refinement 'SHELXL-97 (Sheldrick, 1997)'
_computing_structure_solution 'SHELXS-97 (Sheldrick, 1990)'
_diffrn_ambient_temperature 183(2)
_diffrn_measured_fraction_theta_full 0.499
_diffrn_measured_fraction_theta_max 0.499
_diffrn_measurement_device_type 'Stoe IPDS diffractometer'
_diffrn_measurement_method '\f rotation scan'
_diffrn_radiation_monochromator graphite
_diffrn_radiation_source 'fine-focus sealed tube'
_diffrn_radiation_type MoK\a
_diffrn_radiation_wavelength 0.71073
_diffrn_reflns_av_R_equivalents 0.0905
_diffrn_reflns_av_sigmaI/netI 0.0553
_diffrn_reflns_limit_h_max 15
_diffrn_reflns_limit_h_min -14
_diffrn_reflns_limit_k_max 21
_diffrn_reflns_limit_k_min 0
_diffrn_reflns_limit_l_max 23
_diffrn_reflns_limit_l_min 0
_diffrn_reflns_number 22664
_diffrn_reflns_theta_full 27.95
_diffrn_reflns_theta_max 27.95
_diffrn_reflns_theta_min 2.52
_diffrn_standards_decay_% 0
_diffrn_standards_interval_count ' image'
_diffrn_standards_interval_time 3.7
_diffrn_standards_number '50 to 200'
_exptl_absorpt_coefficient_mu 0.884
_exptl_absorpt_correction_T_max 0.8788
_exptl_absorpt_correction_T_min 0.7773
_exptl_absorpt_correction_type numerical
_exptl_absorpt_process_details 'Coppens et al. 1965'
_exptl_crystal_colour 'dark red'
_exptl_crystal_density_diffrn 1.340
_exptl_crystal_density_meas ?
_exptl_crystal_density_method 'not measured'
_exptl_crystal_description block
_exptl_crystal_F_000 1988
_exptl_crystal_size_max 0.30
_exptl_crystal_size_mid 0.24
_exptl_crystal_size_min 0.15
_refine_diff_density_max 0.385
_refine_diff_density_min -0.251
_refine_diff_density_rms 0.070
_refine_ls_abs_structure_details 'Flack H D (1983), Acta Cryst. A39, 876-881'
_refine_ls_abs_structure_Flack -0.40(10)
_refine_ls_extinction_method none
_refine_ls_goodness_of_fit_ref 0.807
_refine_ls_hydrogen_treatment constr
_refine_ls_matrix_type full
_refine_ls_number_parameters 116
_refine_ls_number_reflns 1539
_refine_ls_number_restraints 0
_refine_ls_restrained_S_all 0.807
_refine_ls_R_factor_all 0.0529
_refine_ls_R_factor_gt 0.0303
_refine_ls_shift/su_max 0.001
_refine_ls_shift/su_mean 0.000
_refine_ls_structure_factor_coef Fsqd
_refine_ls_weighting_details 'w=1/[\s^2^(Fo^2^)+(0.0714P)^2^+0.1172P] where P=(Fo^2^+2Fc^2^)/3'
_refine_ls_weighting_scheme calc
_refine_ls_wR_factor_gt 0.0732
_refine_ls_wR_factor_ref 0.0777
_reflns_number_gt 972
_reflns_number_total 1539
_reflns_threshold_expression >2sigma(I)
_cod_data_source_file b102396a.txt
_cod_data_source_block for_compound_2+
_cod_depositor_comments
;
The following automatic conversions were performed:

'_symmetry_cell_setting' value 'Tetragonal' changed to 'tetragonal'
according to
/usr/data/users/saulius/automatic-downloads/retrospective/RSC/lib/dictionaries/cif_core.dic
dictionary named 'cif_core.dic' version 2.4.2 from 2011-04-26.

Automatic conversion script
Id: cif_fix_values 2281 2013-09-26 08:29:07Z andrius 

The following automatic conversions were performed:

'_exptl_crystal_density_meas' value 'none' was changed to '?' - the
value is perceived as not measured.

Automatic conversion script
Id: cif_fix_values 3008 2015-01-20 13:52:24Z robertas 
;
_cod_database_code 7115008
_diffrn_reflns_unique 2924

loop_
_symmetry_equiv_pos_as_xyz
'x, y, z'
'-x, y, z+1/2'
'-x, -y, z'
'x, -y, z+1/2'
'y, x, -z+1/2'
'-y, x, -z'
'y, -x, -z'
'-y, -x, -z+1/2'
'x+1/2, y+1/2, z+1/2'
'-x+1/2, y+1/2, z+1'
'-x+1/2, -y+1/2, z+1/2'
'x+1/2, -y+1/2, z+1'
'y+1/2, x+1/2, -z+1'
'-y+1/2, x+1/2, -z+1/2'
'y+1/2, -x+1/2, -z+1/2'
'-y+1/2, -x+1/2, -z+1'

loop_
_atom_site_label
_atom_site_type_symbol
_atom_site_fract_x
_atom_site_fract_y
_atom_site_fract_z
_atom_site_U_iso_or_equiv
_atom_site_adp_type
_atom_site_occupancy
_atom_site_calc_flag
_atom_site_refinement_flags
Mn1 Mn 0.66459(3) 0.16459(3) 0.0000 0.02141(17) Uani 1 d S
P1 P 0.7437(2) 0.0954(2) -0.0848(2) 0.0326(9) Uani 1 d .
P2 P 0.7427(2) 0.0950(2) 0.0840(2) 0.0330(9) Uani 1 d .
P3 P 1.0000 0.0000 -0.2500 0.0336(4) Uani 1 d S
C1 C 0.58494(19) 0.08494(19) 0.0000 0.0272(10) Uani 1 d S
C2 C 0.52863(19) 0.02863(19) 0.0000 0.0301(11) Uani 1 d S
C3 C 0.7533(2) 0.2533(2) 0.0000 0.0300(10) Uani 1 d S
C4 C 0.80545(18) 0.30545(18) 0.0000 0.0438(14) Uani 1 d S
H4A H 0.8471 0.3471 0.0000 0.053 Uiso 1 calc SR
C5 C 0.83400(18) 0.05215(18) -0.0355 0.0501(15) Uani 1 d R
H5B H 0.8605 0.0087 -0.0660 0.060 Uiso 1 calc R
H5A H 0.8752 0.0964 -0.0265 0.060 Uiso 1 calc R
C6 C 0.8065(4) 0.0159(3) 0.0362(3) 0.0534(17) Uani 1 d .
H6B H 0.8552 0.0011 0.0667 0.064 Uiso 1 calc R
H6A H 0.7735 -0.0349 0.0276 0.064 Uiso 1 calc R
C7 C 0.6951(10) 0.0148(9) -0.1381(8) 0.075(4) Uani 1 d .
H7C H 0.7355 -0.0089 -0.1724 0.090 Uiso 1 calc R
H7B H 0.6485 0.0381 -0.1659 0.090 Uiso 1 calc R
H7A H 0.6747 -0.0286 -0.1050 0.090 Uiso 1 calc R
C8 C 0.8043(10) 0.1484(10) -0.1522(8) 0.078(6) Uani 1 d .
H8C H 0.8512 0.1135 -0.1668 0.094 Uiso 1 calc R
H8B H 0.8250 0.2004 -0.1313 0.094 Uiso 1 calc R
H8A H 0.7700 0.1603 -0.1955 0.094 Uiso 1 calc R
C9 C 0.6934(10) 0.0195(11) 0.1461(9) 0.092(6) Uani 1 d .
H9C H 0.7356 -0.0183 0.1656 0.111 Uiso 1 calc R
H9B H 0.6518 -0.0122 0.1188 0.111 Uiso 1 calc R
H9A H 0.6667 0.0488 0.1870 0.111 Uiso 1 calc R
C10 C 0.8071(9) 0.1532(11) 0.1500(8) 0.075(5) Uani 1 d .
H10C H 0.8343 0.1145 0.1838 0.090 Uiso 1 calc R
H10B H 0.7720 0.1914 0.1782 0.090 Uiso 1 calc R
H10A H 0.8492 0.1849 0.1231 0.090 Uiso 1 calc R
F1 F 0.90128(13) -0.0003(8) -0.2507(6) 0.0592(7) Uani 1 d .
F2 F 1.0000 0.0000 -0.16279(18) 0.0718(13) Uani 1 d S

loop_
_atom_site_aniso_label
_atom_site_aniso_U_11
_atom_site_aniso_U_22
_atom_site_aniso_U_33
_atom_site_aniso_U_23
_atom_site_aniso_U_13
_atom_site_aniso_U_12
Mn1 0.0206(2) 0.0206(2) 0.0231(3) 0.0011(10) -0.0011(10) -0.0018(3)
P1 0.0337(19) 0.0299(19) 0.034(2) -0.0079(13) 0.0076(15) 0.0047(14)
P2 0.038(2) 0.0308(19) 0.030(2) -0.0027(13) -0.0072(15) 0.0044(15)
P3 0.0281(5) 0.0281(5) 0.0447(10) 0.000 0.000 -0.003(5)
C1 0.0294(14) 0.0294(14) 0.023(2) 0.004(7) -0.004(7) -0.0030(19)
C2 0.0329(16) 0.0329(16) 0.024(2) -0.008(6) 0.008(6) -0.0049(19)
C3 0.0237(13) 0.0237(13) 0.043(2) -0.001(8) 0.001(8) 0.0029(18)
C4 0.0280(15) 0.0280(15) 0.076(4) 0.003(9) -0.003(9) -0.003(2)
C5 0.039(3) 0.053(4) 0.058(3) -0.009(3) 0.009(3) 0.020(3)
C6 0.057(4) 0.036(3) 0.067(4) -0.002(3) -0.013(3) 0.016(3)
C7 0.100(11) 0.052(7) 0.074(7) -0.036(6) 0.036(7) -0.006(6)
C8 0.107(13) 0.040(7) 0.086(11) -0.005(7) 0.059(10) 0.008(7)
C9 0.075(10) 0.111(12) 0.091(8) 0.079(8) -0.027(7) -0.032(8)
C10 0.077(10) 0.072(10) 0.077(10) 0.009(8) -0.063(9) -0.010(8)
F1 0.0294(11) 0.0488(13) 0.0994(18) -0.0206(14) -0.004(5) 0.006(6)
F2 0.054(6) 0.118(8) 0.0433(18) 0.000 0.000 0.003(10)

loop_
_atom_type_symbol
_atom_type_description
_atom_type_scat_dispersion_real
_atom_type_scat_dispersion_imag
_atom_type_scat_source
C C 0.0033 0.0016 'International Tables Vol C Tables 4.2.6.8 and 6.1.1.4'
H H 0.0000 0.0000 'International Tables Vol C Tables 4.2.6.8 and 6.1.1.4'
Mn Mn 0.3368 0.7283 'International Tables Vol C Tables 4.2.6.8 and 6.1.1.4'
P P 0.1023 0.0942 'International Tables Vol C Tables 4.2.6.8 and 6.1.1.4'
F F 0.0171 0.0103 'International Tables Vol C Tables 4.2.6.8 and 6.1.1.4'

loop_
_geom_angle_atom_site_label_1
_geom_angle_atom_site_label_2
_geom_angle_atom_site_label_3
_geom_angle
_geom_angle_site_symmetry_1
_geom_angle_site_symmetry_3
C1 Mn1 C3 180.0(2) . .
C1 Mn1 P2 92.46(9) . 13_544
C3 Mn1 P2 87.54(9) . 13_544
C1 Mn1 P2 92.46(9) . .
C3 Mn1 P2 87.54(9) . .
P2 Mn1 P2 175.07(18) 13_544 .
C1 Mn1 P1 92.82(8) . .
C3 Mn1 P1 87.18(8) . .
P2 Mn1 P1 95.44(3) 13_544 .
P2 Mn1 P1 84.32(3) . .
C1 Mn1 P1 92.82(8) . 13_544
C3 Mn1 P1 87.18(8) . 13_544
P2 Mn1 P1 84.32(3) 13_544 13_544
P2 Mn1 P1 95.44(3) . 13_544
P1 Mn1 P1 174.35(17) . 13_544
C8 P1 C7 102.6(7) . .
C8 P1 C5 94.6(6) . .
C7 P1 C5 109.3(6) . .
C8 P1 Mn1 122.2(5) . .
C7 P1 Mn1 118.1(5) . .
C5 P1 Mn1 107.38(16) . .
C9 P2 C10 100.6(8) . .
C9 P2 C6 94.0(7) . .
C10 P2 C6 110.0(6) . .
C9 P2 Mn1 119.8(5) . .
C10 P2 Mn1 119.8(5) . .
C6 P2 Mn1 109.5(2) . .
F2 P3 F2 180.0 5_644 .
F2 P3 F1 89.5(4) 5_644 .
F2 P3 F1 90.5(4) . .
F2 P3 F1 90.5(4) 5_644 8_664
F2 P3 F1 89.5(4) . 8_664
F1 P3 F1 90.4(10) . 8_664
F2 P3 F1 89.5(4) 5_644 3_755
F2 P3 F1 90.5(4) . 3_755
F1 P3 F1 179.1(8) . 3_755
F1 P3 F1 89.6(10) 8_664 3_755
F2 P3 F1 90.5(4) 5_644 5_644
F2 P3 F1 89.5(4) . 5_644
F1 P3 F1 89.6(10) . 5_644
F1 P3 F1 179.1(8) 8_664 5_644
F1 P3 F1 90.4(10) 3_755 5_644
C2 C1 Mn1 180.0(4) . .
C1 C2 C2 180.0(3) . 3_655
C4 C3 Mn1 180.0(4) . .
C6 C5 P1 109.6(3) . .
C5 C6 P2 107.6(3) . .

loop_
_geom_bond_atom_site_label_1
_geom_bond_atom_site_label_2
_geom_bond_distance
_geom_bond_site_symmetry_2
Mn1 C1 1.818(4) .
Mn1 C3 2.026(5) .
Mn1 P2 2.275(3) 13_544
Mn1 P2 2.275(3) .
Mn1 P1 2.290(3) .
Mn1 P1 2.290(3) 13_544
P1 C8 1.783(14) .
P1 C7 1.800(13) .
P1 C5 1.848(4) .
P2 C9 1.840(13) .
P2 C10 1.842(13) .
P2 C6 1.856(7) .
P3 F2 1.582(3) 5_644
P3 F2 1.582(3) .
P3 F1 1.593(2) .
P3 F1 1.593(2) 8_664
P3 F1 1.593(2) 3_755
P3 F1 1.593(2) 5_644
C1 C2 1.285(6) .
C2 C2 1.307(9) 3_655
C3 C4 1.189(6) .
C5 C6 1.495(6) .

loop_
_geom_torsion_atom_site_label_1
_geom_torsion_atom_site_label_2
_geom_torsion_atom_site_label_3
_geom_torsion_atom_site_label_4
_geom_torsion
_geom_torsion_site_symmetry_1
_geom_torsion_site_symmetry_4
C1 Mn1 P1 C8 146.0(7) . .
C3 Mn1 P1 C8 -34.0(7) . .
P2 Mn1 P1 C8 53.2(7) 13_544 .
P2 Mn1 P1 C8 -121.8(7) . .
P1 Mn1 P1 C8 -34.0(7) 13_544 .
C1 Mn1 P1 C7 17.2(7) . .
C3 Mn1 P1 C7 -162.8(7) . .
P2 Mn1 P1 C7 -75.6(7) 13_544 .
P2 Mn1 P1 C7 109.4(7) . .
P1 Mn1 P1 C7 -162.8(7) 13_544 .
C1 Mn1 P1 C5 -106.84(18) . .
C3 Mn1 P1 C5 73.16(18) . .
P2 Mn1 P1 C5 160.4(2) 13_544 .
P2 Mn1 P1 C5 -14.64(14) . .
P1 Mn1 P1 C5 73.16(18) 13_544 .
C1 Mn1 P2 C9 -23.4(8) . .
C3 Mn1 P2 C9 156.6(8) . .
P2 Mn1 P2 C9 156.6(8) 13_544 .
P1 Mn1 P2 C9 -116.0(8) . .
P1 Mn1 P2 C9 69.7(8) 13_544 .
C1 Mn1 P2 C10 -148.3(6) . .
C3 Mn1 P2 C10 31.7(6) . .
P2 Mn1 P2 C10 31.7(6) 13_544 .
P1 Mn1 P2 C10 119.1(7) . .
P1 Mn1 P2 C10 -55.2(6) 13_544 .
C1 Mn1 P2 C6 83.4(2) . .
C3 Mn1 P2 C6 -96.6(2) . .
P2 Mn1 P2 C6 -96.6(2) 13_544 .
P1 Mn1 P2 C6 -9.2(2) . .
P1 Mn1 P2 C6 176.4(3) 13_544 .
C3 Mn1 C1 C2 0(100) . .
P2 Mn1 C1 C2 -42(100) 13_544 .
P2 Mn1 C1 C2 138(100) . .
P1 Mn1 C1 C2 -138(100) . .
P1 Mn1 C1 C2 42(100) 13_544 .
Mn1 C1 C2 C2 0(100) . 3_655
C1 Mn1 C3 C4 0(100) . .
P2 Mn1 C3 C4 42(100) 13_544 .
P2 Mn1 C3 C4 -138(100) . .
P1 Mn1 C3 C4 138(100) . .
P1 Mn1 C3 C4 -42(100) 13_544 .
C8 P1 C5 C6 168.5(6) . .
C7 P1 C5 C6 -86.4(6) . .
Mn1 P1 C5 C6 42.8(3) . .
P1 C5 C6 P2 -50.3(4) . .
C9 P2 C6 C5 161.1(6) . .
C10 P2 C6 C5 -96.1(6) . .
Mn1 P2 C6 C5 37.4(4) . .
